data_1545681
loop_
_publ_author_name
'Mittapalli, Sudhir'
'Sravanakumar Perumalla, D.'
'Nangia, Ashwini'

_publ_section_title
;
 Mechanochemical synthesis of <i>N</i>-salicylideneaniline: thermosalient
 effect of polymorphic crystals
;
_journal_coeditor_code LQ5003
_journal_issue 3
_journal_name_full IUCrJ
_journal_page_first
;
;
_journal_paper_doi 10.1107/S2052252517004043
_journal_volume 4
_journal_year 2017
_chemical_formula_moiety 'C14 H10 Cl2 N2 O2'
_chemical_formula_sum 'C14 H10 Cl2 N2 O2'
_chemical_formula_weight 309.14
_chemical_melting_point 522.2
_chemical_name_common ((E)-4-((3,5-Dichloro-2-Hydroxybenzylidene)amino)benzamide
_chemical_name_systematic ((E)-4-((3,5-Dichloro-2-Hydroxybenzylidene)amino)benzamide
_space_group_crystal_system triclinic
_space_group_IT_number 2
_space_group_name_Hall '-P 1'
_space_group_name_H-M_alt 'P -1'
_symmetry_space_group_name_Hall '-P 1'
_symmetry_space_group_name_H-M 'P -1'
_atom_sites_solution_hydrogens geom
_audit_creation_method SHELXL-2014/7
_cell_angle_alpha 78.050(6)
_cell_angle_beta 77.167(5)
_cell_angle_gamma 88.734(4)
_cell_formula_units_Z 4
_cell_length_a 8.3558(4)
_cell_length_b 12.7516(9)
_cell_length_c 13.0135(9)
_cell_measurement_reflns_used 3663
_cell_measurement_temperature 298(2)
_cell_measurement_theta_max 66.596
_cell_measurement_theta_min 3.544
_cell_volume 1322.24(15)
_computing_structure_refinement 'SHELXL-2014/7 (Sheldrick, 2014)'
_diffrn_ambient_temperature 298(2)
_diffrn_measured_fraction_theta_full 1.000
_diffrn_measured_fraction_theta_max 1.000
_diffrn_measurement_device_type 'Xcalibur, Eos, Gemini'
_diffrn_measurement_method '\w scans'
_diffrn_radiation_type CuK\a
_diffrn_radiation_wavelength 1.54184
_diffrn_reflns_av_R_equivalents 0.0261
_diffrn_reflns_av_unetI/netI 0.0381
_diffrn_reflns_Laue_measured_fraction_full 1.000
_diffrn_reflns_Laue_measured_fraction_max 1.000
_diffrn_reflns_limit_h_max 9
_diffrn_reflns_limit_h_min -6
_diffrn_reflns_limit_k_max 15
_diffrn_reflns_limit_k_min -15
_diffrn_reflns_limit_l_max 15
_diffrn_reflns_limit_l_min -15
_diffrn_reflns_number 8563
_diffrn_reflns_point_group_measured_fraction_full 1.000
_diffrn_reflns_point_group_measured_fraction_max 1.000
_diffrn_reflns_theta_full 66.596
_diffrn_reflns_theta_max 66.596
_diffrn_reflns_theta_min 3.544
_exptl_absorpt_coefficient_mu 4.447
_exptl_absorpt_correction_type none
_exptl_crystal_colour colorless
_exptl_crystal_density_diffrn 1.553
_exptl_crystal_density_method 'not measured'
_exptl_crystal_description block
_exptl_crystal_F_000 632
_exptl_crystal_size_max 0.33
_exptl_crystal_size_mid 0.31
_exptl_crystal_size_min 0.28
_refine_diff_density_max 0.261
_refine_diff_density_min -0.392
_refine_diff_density_rms 0.075
_refine_ls_extinction_method none
_refine_ls_goodness_of_fit_ref 1.042
_refine_ls_hydrogen_treatment constr
_refine_ls_matrix_type full
_refine_ls_number_parameters 363
_refine_ls_number_reflns 4668
_refine_ls_number_restraints 0
_refine_ls_restrained_S_all 1.042
_refine_ls_R_factor_all 0.0564
_refine_ls_R_factor_gt 0.0433
_refine_ls_shift/su_max 0.000
_refine_ls_shift/su_mean 0.000
_refine_ls_structure_factor_coef Fsqd
_refine_ls_weighting_details 'w=1/[\s^2^(Fo^2^)+(0.0586P)^2^+0.1501P] where P=(Fo^2^+2Fc^2^)/3'
_refine_ls_weighting_scheme calc
_refine_ls_wR_factor_gt 0.1070
_refine_ls_wR_factor_ref 0.1193
_reflns_Friedel_coverage 0.000
_reflns_number_gt 3663
_reflns_number_total 4668
_reflns_threshold_expression 'I > 2\s(I)'
_cod_data_source_file lq5003.cif
_cod_data_source_block AFORMII
_cod_depositor_comments
;
The following automatic conversions were performed:

'_chemical_melting_point' value '522.2K' was changed to '522.2' - the
value should be numeric and without a unit designator.

Automatic conversion script
Id: cif_fix_values 4973 2017-02-22 13:04:09Z antanas 
;
_cod_database_code 1545681
_shelx_shelxl_version_number 2014/7
_shelx_space_group_comment
;
The symmetry employed for this shelxl refinement is uniquely defined
by the following loop, which should always be used as a source of
symmetry information in preference to the above space-group names.
They are only intended as comments.
;

loop_
_space_group_symop_operation_xyz
'x, y, z'
'-x, -y, -z'

loop_
_atom_site_label
_atom_site_type_symbol
_atom_site_fract_x
_atom_site_fract_y
_atom_site_fract_z
_atom_site_U_iso_or_equiv
_atom_site_adp_type
_atom_site_occupancy
_atom_site_site_symmetry_order
_atom_site_calc_flag
_atom_site_refinement_flags_posn
_atom_site_refinement_flags_adp
Cl3 Cl 0.41394(9) 0.94702(5) -0.10899(6) 0.05864(19) Uani 1 1 d . .
Cl4 Cl 0.65624(10) 0.58168(6) -0.21478(5) 0.0641(2) Uani 1 1 d . .
Cl1 Cl 0.44674(9) -0.24888(5) 0.57229(6) 0.05856(19) Uani 1 1 d . .
Cl2 Cl 0.21619(10) 0.12176(6) 0.66991(5) 0.0653(2) Uani 1 1 d . .
O2 O 0.1296(2) 0.16011(14) 0.45920(14) 0.0499(4) Uani 1 1 d . .
H2A H 0.1030 0.1655 0.4014 0.075 Uiso 1 1 calc R U
O4 O 0.7395(3) 0.54013(15) -0.00235(14) 0.0550(5) Uani 1 1 d . .
H4A H 0.7557 0.5309 0.0587 0.083 Uiso 1 1 calc R U
N4 N 0.7402(2) 0.58216(16) 0.18063(15) 0.0425(4) Uani 1 1 d . .
N2 N 0.1036(2) 0.10800(15) 0.28535(15) 0.0406(4) Uani 1 1 d . .
N1 N -0.1843(3) 0.34818(17) -0.12085(16) 0.0477(5) Uani 1 1 d . .
H1B H -0.2207 0.3689 -0.1784 0.057 Uiso 1 1 calc R U
H1A H -0.1932 0.3887 -0.0747 0.057 Uiso 1 1 calc R U
C8 C 0.1733(3) 0.01863(19) 0.31239(19) 0.0418(5) Uani 1 1 d . .
H8 H 0.1887 -0.0304 0.2674 0.050 Uiso 1 1 calc R U
C24 C 0.5407(3) 0.79445(19) 0.0264(2) 0.0439(5) Uani 1 1 d . .
H24 H 0.5128 0.8380 0.0765 0.053 Uiso 1 1 calc R U
C23 C 0.6197(3) 0.69792(18) 0.05248(18) 0.0394(5) Uani 1 1 d . .
N3 N 0.9323(3) 0.30532(17) 0.60909(16) 0.0488(5) Uani 1 1 d . .
H3B H 0.9318 0.2674 0.6720 0.059 Uiso 1 1 calc R U
H3A H 1.0045 0.2946 0.5541 0.059 Uiso 1 1 calc R U
C22 C 0.6599(3) 0.66690(19) 0.15667(19) 0.0442(5) Uani 1 1 d . .
H22 H 0.6268 0.7093 0.2074 0.053 Uiso 1 1 calc R U
C14 C 0.3262(3) -0.0586(2) 0.60693(18) 0.0430(5) Uani 1 1 d . .
H14 H 0.3591 -0.0764 0.6720 0.052 Uiso 1 1 calc R U
C16 C 0.8187(3) 0.44087(18) 0.48563(18) 0.0380(5) Uani 1 1 d . .
C7 C 0.0504(3) 0.13903(18) 0.18781(18) 0.0387(5) Uani 1 1 d . .
C21 C 0.7704(3) 0.54299(18) 0.28443(18) 0.0407(5) Uani 1 1 d . .
C27 C 0.6164(3) 0.66404(19) -0.12214(18) 0.0422(5) Uani 1 1 d . .
C11 C 0.2008(3) 0.06706(19) 0.48258(18) 0.0394(5) Uani 1 1 d . .
C10 C 0.3037(3) -0.10375(19) 0.4403(2) 0.0431(5) Uani 1 1 d . .
H10 H 0.3212 -0.1514 0.3939 0.052 Uiso 1 1 calc R U
O1 O -0.0996(3) 0.19347(16) -0.16784(15) 0.0685(6) Uani 1 1 d . .
C25 C 0.6607(3) 0.63070(18) -0.02315(18) 0.0406(5) Uani 1 1 d . .
C4 C -0.1022(3) 0.26786(19) 0.08691(19) 0.0444(5) Uani 1 1 d . .
H4 H -0.1677 0.3278 0.0825 0.053 Uiso 1 1 calc R U
C2 C -0.0585(3) 0.21790(18) 0.00004(18) 0.0389(5) Uani 1 1 d . .
C1 C -0.1144(3) 0.25366(19) -0.10313(18) 0.0434(5) Uani 1 1 d . .
C6 C -0.0481(3) 0.22819(19) 0.18018(18) 0.0444(5) Uani 1 1 d . .
H6 H -0.0781 0.2616 0.2385 0.053 Uiso 1 1 calc R U
C9 C 0.2275(3) -0.00571(18) 0.41225(18) 0.0390(5) Uani 1 1 d . .
C28 C 0.5405(3) 0.75962(19) -0.14767(19) 0.0427(5) Uani 1 1 d . .
H28 H 0.5135 0.7805 -0.2144 0.051 Uiso 1 1 calc R U
C20 C 0.8923(3) 0.46833(19) 0.29235(18) 0.0433(5) Uani 1 1 d . .
H20 H 0.9581 0.4524 0.2301 0.052 Uiso 1 1 calc R U
C12 C 0.3518(3) -0.12859(18) 0.53625(19) 0.0414(5) Uani 1 1 d . .
O3 O 0.7166(2) 0.39745(17) 0.67401(14) 0.0610(5) Uani 1 1 d . .
C5 C 0.0929(3) 0.08885(19) 0.10086(19) 0.0442(5) Uani 1 1 d . .
H5 H 0.1575 0.0284 0.1053 0.053 Uiso 1 1 calc R U
C15 C 0.8220(3) 0.38001(19) 0.59683(18) 0.0415(5) Uani 1 1 d . .
C26 C 0.5047(3) 0.82452(18) -0.0725(2) 0.0420(5) Uani 1 1 d . .
C17 C 0.7043(3) 0.5206(2) 0.47632(19) 0.0453(5) Uani 1 1 d . .
H17 H 0.6439 0.5406 0.5381 0.054 Uiso 1 1 calc R U
C13 C 0.2521(3) 0.0369(2) 0.57963(18) 0.0414(5) Uani 1 1 d . .
C18 C 0.9171(3) 0.41721(19) 0.39236(19) 0.0426(5) Uani 1 1 d . .
H18 H 0.9993 0.3672 0.3971 0.051 Uiso 1 1 calc R U
C3 C 0.0394(3) 0.12872(19) 0.00821(19) 0.0436(5) Uani 1 1 d . .
H3 H 0.0694 0.0953 -0.0501 0.052 Uiso 1 1 calc R U
C19 C 0.6786(3) 0.5708(2) 0.3771(2) 0.0483(6) Uani 1 1 d . .
H19 H 0.5999 0.6232 0.3723 0.058 Uiso 1 1 calc R U

loop_
_atom_site_aniso_label
_atom_site_aniso_U_11
_atom_site_aniso_U_22
_atom_site_aniso_U_33
_atom_site_aniso_U_23
_atom_site_aniso_U_13
_atom_site_aniso_U_12
Cl3 0.0767(4) 0.0416(3) 0.0642(4) -0.0066(3) -0.0354(3) 0.0202(3)
Cl4 0.0912(5) 0.0666(4) 0.0444(3) -0.0208(3) -0.0310(3) 0.0380(4)
Cl1 0.0724(4) 0.0433(3) 0.0658(4) -0.0045(3) -0.0355(3) 0.0179(3)
Cl2 0.0911(5) 0.0687(4) 0.0477(3) -0.0237(3) -0.0321(3) 0.0337(4)
O2 0.0622(11) 0.0506(10) 0.0419(9) -0.0097(7) -0.0240(8) 0.0224(8)
O4 0.0774(13) 0.0520(10) 0.0425(9) -0.0099(8) -0.0302(9) 0.0280(9)
N4 0.0500(11) 0.0427(10) 0.0357(10) -0.0023(8) -0.0175(8) 0.0046(8)
N2 0.0440(11) 0.0428(10) 0.0358(9) -0.0015(8) -0.0173(8) 0.0050(8)
N1 0.0619(13) 0.0498(11) 0.0350(10) -0.0053(8) -0.0227(9) 0.0170(10)
C8 0.0444(12) 0.0422(12) 0.0401(12) -0.0050(10) -0.0160(10) 0.0034(10)
C24 0.0523(14) 0.0401(12) 0.0429(12) -0.0098(10) -0.0174(10) 0.0069(10)
C23 0.0450(12) 0.0362(11) 0.0379(11) -0.0027(9) -0.0159(9) 0.0038(9)
N3 0.0645(13) 0.0492(11) 0.0336(9) -0.0040(8) -0.0187(9) 0.0172(10)
C22 0.0567(14) 0.0391(12) 0.0400(12) -0.0057(10) -0.0198(10) 0.0030(10)
C14 0.0419(12) 0.0494(13) 0.0366(11) 0.0012(10) -0.0163(9) 0.0042(10)
C16 0.0436(12) 0.0400(11) 0.0345(11) -0.0073(9) -0.0180(9) 0.0049(9)
C7 0.0415(12) 0.0385(11) 0.0361(11) -0.0007(9) -0.0149(9) 0.0011(9)
C21 0.0485(13) 0.0395(11) 0.0356(11) -0.0018(9) -0.0183(9) 0.0026(10)
C27 0.0454(13) 0.0467(13) 0.0354(11) -0.0072(9) -0.0131(9) 0.0107(10)
C11 0.0368(11) 0.0412(11) 0.0386(11) -0.0032(9) -0.0103(9) 0.0058(9)
C10 0.0464(13) 0.0385(12) 0.0471(12) -0.0070(10) -0.0181(10) 0.0046(10)
O1 0.1152(18) 0.0587(12) 0.0391(9) -0.0138(9) -0.0327(10) 0.0343(11)
C25 0.0443(12) 0.0393(12) 0.0380(11) -0.0030(9) -0.0144(9) 0.0086(9)
C4 0.0549(14) 0.0409(12) 0.0391(12) -0.0058(10) -0.0176(10) 0.0160(10)
C2 0.0434(12) 0.0378(11) 0.0338(10) -0.0003(9) -0.0116(9) 0.0027(9)
C1 0.0538(14) 0.0435(12) 0.0322(11) -0.0018(9) -0.0143(10) 0.0090(10)
C6 0.0584(15) 0.0430(12) 0.0341(11) -0.0084(9) -0.0156(10) 0.0094(10)
C9 0.0376(11) 0.0406(12) 0.0383(11) -0.0014(9) -0.0139(9) 0.0023(9)
C28 0.0454(13) 0.0449(12) 0.0382(11) -0.0007(10) -0.0181(10) 0.0076(10)
C20 0.0541(14) 0.0433(12) 0.0327(11) -0.0074(9) -0.0114(10) 0.0087(10)
C12 0.0406(12) 0.0374(11) 0.0448(12) 0.0014(9) -0.0161(10) 0.0046(9)
O3 0.0704(12) 0.0808(14) 0.0334(8) -0.0104(8) -0.0191(8) 0.0330(10)
C5 0.0526(14) 0.0411(12) 0.0413(12) -0.0068(10) -0.0182(10) 0.0135(10)
C15 0.0498(13) 0.0445(12) 0.0359(11) -0.0099(9) -0.0209(10) 0.0073(10)
C26 0.0433(12) 0.0356(11) 0.0473(12) -0.0013(9) -0.0179(10) 0.0061(9)
C17 0.0523(14) 0.0510(13) 0.0342(11) -0.0093(10) -0.0136(10) 0.0146(11)
C13 0.0427(12) 0.0474(12) 0.0357(11) -0.0087(9) -0.0125(9) 0.0075(10)
C18 0.0478(13) 0.0418(12) 0.0411(12) -0.0070(10) -0.0185(10) 0.0123(10)
C3 0.0506(14) 0.0435(12) 0.0379(11) -0.0079(10) -0.0134(10) 0.0092(10)
C19 0.0514(14) 0.0495(13) 0.0443(13) -0.0039(11) -0.0179(11) 0.0184(11)

loop_
_atom_type_symbol
_atom_type_description
_atom_type_scat_dispersion_real
_atom_type_scat_dispersion_imag
_atom_type_scat_source
C C 0.0181 0.0091 'International Tables Vol C Tables 4.2.6.8 and 6.1.1.4'
H H 0.0000 0.0000 'International Tables Vol C Tables 4.2.6.8 and 6.1.1.4'
N N 0.0311 0.0180 'International Tables Vol C Tables 4.2.6.8 and 6.1.1.4'
O O 0.0492 0.0322 'International Tables Vol C Tables 4.2.6.8 and 6.1.1.4'
Cl Cl 0.3639 0.7018 'International Tables Vol C Tables 4.2.6.8 and 6.1.1.4'

loop_
_geom_angle_atom_site_label_1
_geom_angle_atom_site_label_2
_geom_angle_atom_site_label_3
_geom_angle
C22 N4 C21 123.5(2)
C8 N2 C7 123.7(2)
N2 C8 C9 120.2(2)
C26 C24 C23 119.9(2)
C24 C23 C25 120.2(2)
C24 C23 C22 119.8(2)
C25 C23 C22 119.9(2)
N4 C22 C23 121.3(2)
C13 C14 C12 119.3(2)
C17 C16 C18 118.9(2)
C17 C16 C15 117.5(2)
C18 C16 C15 123.5(2)
C5 C7 C6 119.2(2)
C5 C7 N2 124.8(2)
C6 C7 N2 115.9(2)
C20 C21 C19 119.5(2)
C20 C21 N4 117.0(2)
C19 C21 N4 123.4(2)
C28 C27 C25 122.0(2)
C28 C27 Cl4 119.00(18)
C25 C27 Cl4 118.97(18)
O2 C11 C13 120.5(2)
O2 C11 C9 122.2(2)
C13 C11 C9 117.3(2)
C12 C10 C9 119.7(2)
O4 C25 C27 120.7(2)
O4 C25 C23 121.9(2)
C27 C25 C23 117.4(2)
C6 C4 C2 119.8(2)
C3 C2 C4 119.2(2)
C3 C2 C1 117.3(2)
C4 C2 C1 123.5(2)
O1 C1 N1 121.6(2)
O1 C1 C2 119.6(2)
N1 C1 C2 118.7(2)
C4 C6 C7 120.8(2)
C10 C9 C11 120.3(2)
C10 C9 C8 119.4(2)
C11 C9 C8 120.3(2)
C27 C28 C26 119.1(2)
C21 C20 C18 120.5(2)
C10 C12 C14 121.1(2)
C10 C12 Cl1 120.48(19)
C14 C12 Cl1 118.43(18)
C3 C5 C7 119.8(2)
O3 C15 N3 121.7(2)
O3 C15 C16 119.1(2)
N3 C15 C16 119.2(2)
C24 C26 C28 121.3(2)
C24 C26 Cl3 120.75(19)
C28 C26 Cl3 117.94(18)
C19 C17 C16 121.1(2)
C14 C13 C11 122.4(2)
C14 C13 Cl2 118.79(18)
C11 C13 Cl2 118.83(18)
C20 C18 C16 119.9(2)
C5 C3 C2 121.2(2)
C17 C19 C21 119.9(2)

loop_
_geom_bond_atom_site_label_1
_geom_bond_atom_site_label_2
_geom_bond_distance
Cl3 C26 1.744(2)
Cl4 C27 1.731(2)
Cl1 C12 1.737(2)
Cl2 C13 1.731(2)
O2 C11 1.325(3)
O4 C25 1.326(3)
N4 C22 1.279(3)
N4 C21 1.416(3)
N2 C8 1.287(3)
N2 C7 1.414(3)
N1 C1 1.327(3)
C8 C9 1.442(3)
C24 C26 1.363(3)
C24 C23 1.399(3)
C23 C25 1.417(3)
C23 C22 1.443(3)
N3 C15 1.321(3)
C14 C13 1.370(3)
C14 C12 1.390(4)
C16 C17 1.385(3)
C16 C18 1.392(3)
C16 C15 1.500(3)
C7 C5 1.388(3)
C7 C6 1.389(3)
C21 C20 1.385(3)
C21 C19 1.386(3)
C27 C28 1.375(3)
C27 C25 1.398(3)
C11 C13 1.400(3)
C11 C9 1.414(3)
C10 C12 1.369(3)
C10 C9 1.407(3)
O1 C1 1.237(3)
C4 C6 1.383(3)
C4 C2 1.386(3)
C2 C3 1.386(3)
C2 C1 1.498(3)
C28 C26 1.387(3)
C20 C18 1.387(3)
O3 C15 1.235(3)
C5 C3 1.374(3)
C17 C19 1.378(3)
